data_1001654
loop_
_publ_author_name
'Pelloquin, D'
'Hervieu, M'
'Michel, C'
'Caldes, M'
'Raveau, B'

_publ_section_title
;
Double cationic ordering in the "1201" substituted type cuprate Hg Bi
Sr7 Cu2 Sb O15
;
_journal_coden_ASTM JSSCBI
_journal_name_full 'Journal of Solid State Chemistry'
_journal_page_first 53
_journal_page_last 60
_journal_paper_doi 10.1006/jssc.1995.1181
_journal_volume 116
_journal_year 1995
_chemical_formula_structural 'Hg Bi Sr7 Cu2 Sb O15'
_chemical_formula_sum 'Bi Cu2 Hg O15 Sb Sr7'
_chemical_name_systematic
;
Mercury bismuth(V) heptastrontium dicopper antimony(V) oxide
;
_space_group_IT_number 51
_symmetry_cell_setting orthorhombic
_symmetry_Int_Tables_number 51
_symmetry_space_group_name_Hall '-P 2 2a'
_symmetry_space_group_name_H-M 'P m a m'
_cell_angle_alpha 90
_cell_angle_beta 90
_cell_angle_gamma 90
_cell_formula_units_Z 2
_cell_length_a 7.6799(5)
_cell_length_b 11.5549(7)
_cell_length_c 8.8795(4)
_cell_volume 788.0
_refine_ls_R_factor_all 0.065
_cod_database_code 1001654

loop_
_symmetry_equiv_pos_as_xyz
x,y,z
-x,-y,z
1/2-x,y,z
1/2+x,-y,z
-x,-y,-z
x,y,-z
1/2+x,-y,-z
1/2-x,y,-z

loop_
_atom_site_label
_atom_site_type_symbol
_atom_site_symmetry_multiplicity
_atom_site_Wyckoff_symbol
_atom_site_fract_x
_atom_site_fract_y
_atom_site_fract_z
_atom_site_occupancy
_atom_site_attached_hydrogens
_atom_site_calc_flag
Sr1 Sr2+ 2 e 0.25 0.163(3) 0. 1. 0 d
Bi1 Bi5+ 2 e 0.25 0.5 0. 0.5 0 d
Hg1 Hg2+ 2 e 0.25 0.5 0. 0.5 0 d
Bi2 Bi5+ 2 e 0.75 0.170(1) 0. 0.5 0 d
Hg2 Hg2+ 2 e 0.75 0.170(1) 0. 0.5 0 d
Sr2 Sr2+ 4 g 0. 0. 0.2903(4) 1. 0 d
Sr3 Sr2+ 8 l 0. 0.343(1) 0.2903(4) 1. 0 d
Sb1 Sb5+ 2 f 0.25 0.182(2) 0.5 1. 0 d
Cu1 Cu2+ 2 f 0.25 0.5 0.5 1. 0 d
Cu2 Cu2+ 2 f 0.75 0.167(4) 0.5 1. 0 d
O1 O2- 2 a 0. 0. 0. 1. 0 d
O2 O2- 4 i 0. 0.334(3) 0. 1. 0 d
O3 O2- 4 k 0.75 0.164(4) 0.232(2) 1. 0 d
O4 O2- 4 k 0.25 0.105(4) 0.294(1) 1. 0 d
O5 O2- 4 k 0.25 0.5 0.232(2) 1. 0 d
O6 O2- 2 f 0.25 0. 0.5 1. 0 d
O7 O2- 4 j 0. 0.167(3) 0.5 1. 0 d
O8 O2- 2 d 0. 0.5 0.5 1. 0 d
O9 O2- 2 f 0.25 0.340(4) 0.5 1. 0 d
O10 O2- 2 f 0.75 0.333(4) 0.5 1. 0 d

loop_
_atom_type_symbol
_atom_type_oxidation_number
Sr2+ 2.000
Bi5+ 5.000
Hg2+ 2.000
Sb5+ 5.000
Cu2+ 2.000
O2- -2.000
